data_2214208
loop_
_publ_author_name
'Shang, Zhen-Hua'
'Yu, Hai-Jun'

_publ_section_title
;
 2-(3,4-Dimethoxyphenyl)-3-hydroxybut-2-enenitrile
;
_journal_coeditor_code HB2405
_journal_issue 7
_journal_name_full 'Acta Crystallographica Section E'
_journal_page_first o3286
_journal_page_last o3286
_journal_paper_doi 10.1107/S1600536807029455
_journal_volume 63
_journal_year 2007
_chemical_formula_iupac 'C12 H13 N O3'
_chemical_formula_moiety 'C12 H13 N O3'
_chemical_formula_sum 'C12 H13 N O3'
_chemical_formula_weight 219.23
_chemical_melting_point .478E-305
_chemical_name_systematic
;
2-(3,4-Dimethoxyphenyl)-3-hydroxybut-2-enenitrile
;
_space_group_IT_number 2
_symmetry_cell_setting triclinic
_symmetry_space_group_name_Hall '-P 1'
_symmetry_space_group_name_H-M 'P -1'
_atom_sites_solution_hydrogens geom
_cell_angle_alpha 82.777(3)
_cell_angle_beta 81.232(2)
_cell_angle_gamma 85.712(3)
_cell_formula_units_Z 4
_cell_length_a 8.5316(13)
_cell_length_b 11.1801(17)
_cell_length_c 11.8021(18)
_cell_measurement_reflns_used 2572
_cell_measurement_temperature 294(2)
_cell_measurement_theta_max 26.23
_cell_measurement_theta_min 2.42
_cell_volume 1102.0(3)
_computing_cell_refinement 'SAINT (Bruker, 1997)'
_computing_data_collection 'SMART (Bruker, 1997)'
_computing_data_reduction SAINT
_computing_molecular_graphics 'SHELXTL (Bruker, 1997)'
_computing_publication_material SHELXTL
_computing_structure_refinement 'SHELXL97 (Sheldrick, 1997)'
_computing_structure_solution 'SHELXS97 (Sheldrick, 1997)'
_diffrn_ambient_temperature 294(2)
_diffrn_measured_fraction_theta_full 0.982
_diffrn_measured_fraction_theta_max 0.982
_diffrn_measurement_device_type 'Bruker SMART CCD area-detector'
_diffrn_measurement_method '\f and \w'
_diffrn_radiation_monochromator graphite
_diffrn_radiation_source 'fine-focus sealed tube'
_diffrn_radiation_type MoK\a
_diffrn_radiation_wavelength 0.71073
_diffrn_reflns_av_R_equivalents 0.0174
_diffrn_reflns_av_sigmaI/netI 0.0342
_diffrn_reflns_limit_h_max 10
_diffrn_reflns_limit_h_min -10
_diffrn_reflns_limit_k_max 9
_diffrn_reflns_limit_k_min -13
_diffrn_reflns_limit_l_max 14
_diffrn_reflns_limit_l_min -14
_diffrn_reflns_number 6372
_diffrn_reflns_theta_full 26.39
_diffrn_reflns_theta_max 26.39
_diffrn_reflns_theta_min 1.76
_diffrn_standards_decay_% 0
_diffrn_standards_interval_count 0
_diffrn_standards_interval_time 0
_diffrn_standards_number 0
_exptl_absorpt_coefficient_mu 0.096
_exptl_absorpt_correction_T_max 0.981
_exptl_absorpt_correction_T_min 0.976
_exptl_absorpt_correction_type multi-scan
_exptl_absorpt_process_details '(SADABS; Bruker, 1997)'
_exptl_crystal_colour orange
_exptl_crystal_density_diffrn 1.321
_exptl_crystal_density_method 'not measured'
_exptl_crystal_description prism
_exptl_crystal_F_000 464
_exptl_crystal_size_max 0.26
_exptl_crystal_size_mid 0.24
_exptl_crystal_size_min 0.20
_refine_diff_density_max 0.427
_refine_diff_density_min -0.389
_refine_ls_extinction_coef 0.019(3)
_refine_ls_extinction_method SHELXL97
_refine_ls_goodness_of_fit_ref 1.027
_refine_ls_hydrogen_treatment mixed
_refine_ls_matrix_type full
_refine_ls_number_parameters 297
_refine_ls_number_reflns 4428
_refine_ls_number_restraints 0
_refine_ls_restrained_S_all 1.027
_refine_ls_R_factor_all 0.0702
_refine_ls_R_factor_gt 0.0460
_refine_ls_shift/su_max 0.003
_refine_ls_shift/su_mean 0.000
_refine_ls_structure_factor_coef Fsqd
_refine_ls_weighting_details 'calc w=1/[\s^2^(Fo^2^)+(0.0789P)^2^+0.2254P] where P=(Fo^2^+2Fc^2^)/3'
_refine_ls_weighting_scheme calc
_refine_ls_wR_factor_ref 0.1471
_reflns_number_gt 3078
_reflns_number_total 4428
_reflns_threshold_expression I>2\s(I)
_cod_data_source_file hb2405.cif
_cod_data_source_block I
_cod_depositor_comments
;
The following automatic conversions were performed:
'_symmetry_cell_setting' value 'Triclinic' changed to 'triclinic'
according to '/home/saulius/struct/CIF-dictionaries/cif_core.dic'
dictionary named 'cif_core.dic' version 2.4.1 from 2010-06-29.

Automatic conversion script
Id: cif_fix_enum 1527 2010-12-29 10:47:43Z saulius 

The following automatic conversions were performed:

'_symmetry_cell_setting' value 'Triclinic' changed to 'triclinic'
according to /home/saulius/struct/CIF-dictionaries/cif_core.dic
dictionary named 'cif_core.dic' version 2.4.1 from 2010-06-29.

Automatic conversion script
Id: cif_fix_values 1715 2011-07-08 13:25:40Z adriana 
;
_cod_database_code 2214208
_cod_database_fobs_code 2214208

loop_
_symmetry_equiv_pos_as_xyz
'x, y, z'
'-x, -y, -z'

loop_
_atom_site_type_symbol
_atom_site_label
_atom_site_fract_x
_atom_site_fract_y
_atom_site_fract_z
_atom_site_U_iso_or_equiv
_atom_site_adp_type
_atom_site_calc_flag
_atom_site_refinement_flags
_atom_site_occupancy
C C1 -0.0117(2) 0.27079(18) 0.68305(17) 0.0500(5) Uani d . 1
H H1A -0.0933 0.2146 0.6899 0.075 Uiso calc R 1
H H1B 0.0173 0.3008 0.6033 0.075 Uiso calc R 1
H H1C -0.0503 0.3369 0.7262 0.075 Uiso calc R 1
C C2 0.13047(19) 0.20862(15) 0.72932(14) 0.0367(4) Uani d . 1
C C3 0.27142(19) 0.18544(15) 0.66240(13) 0.0348(4) Uani d . 1
C C4 0.27460(19) 0.22417(16) 0.54200(15) 0.0415(4) Uani d . 1
C C5 0.42067(18) 0.12585(14) 0.69735(13) 0.0340(4) Uani d . 1
C C6 0.4403(2) 0.08622(16) 0.81096(14) 0.0435(4) Uani d . 1
H H6 0.3560 0.0959 0.8697 0.052 Uiso calc R 1
C C7 0.5842(2) 0.03238(17) 0.83791(15) 0.0459(4) Uani d . 1
H H7 0.5942 0.0061 0.9146 0.055 Uiso calc R 1
C C8 0.71225(19) 0.01707(16) 0.75376(14) 0.0408(4) Uani d . 1
C C9 0.69499(19) 0.05794(15) 0.63854(14) 0.0380(4) Uani d . 1
C C10 0.55151(18) 0.11012(14) 0.61176(13) 0.0363(4) Uani d . 1
H H10 0.5412 0.1355 0.5350 0.044 Uiso calc R 1
C C11 0.8792(2) -0.07909(19) 0.88671(16) 0.0570(5) Uani d . 1
H H11A 0.8578 -0.0153 0.9352 0.086 Uiso calc R 1
H H11B 0.9864 -0.1115 0.8881 0.086 Uiso calc R 1
H H11C 0.8071 -0.1417 0.9145 0.086 Uiso calc R 1
C C12 0.8223(2) 0.09421(19) 0.44412(15) 0.0545(5) Uani d . 1
H H12A 0.7447 0.0550 0.4131 0.082 Uiso calc R 1
H H12B 0.9246 0.0827 0.3989 0.082 Uiso calc R 1
H H12C 0.7933 0.1790 0.4421 0.082 Uiso calc R 1
N N1 0.27990(19) 0.25311(16) 0.44499(14) 0.0607(5) Uani d . 1
O O1 0.11331(15) 0.17462(12) 0.84264(10) 0.0505(3) Uani d . 1
H H1 0.015(3) 0.1997(17) 0.8758(18) 0.061 Uiso d . 1
O O2 0.85876(14) -0.03284(12) 0.77157(10) 0.0549(4) Uani d . 1
O O3 0.82865(14) 0.04373(12) 0.56009(10) 0.0519(4) Uani d . 1
C C13 0.4089(2) 0.77590(16) -0.23875(14) 0.0442(4) Uani d . 1
H H13A 0.4517 0.8497 -0.2774 0.066 Uiso calc R 1
H H13B 0.3063 0.7933 -0.1962 0.066 Uiso calc R 1
H H13C 0.3989 0.7227 -0.2947 0.066 Uiso calc R 1
C C14 0.51762(19) 0.71690(15) -0.15769(14) 0.0361(4) Uani d . 1
C C15 0.47497(18) 0.69111(15) -0.04146(13) 0.0347(4) Uani d . 1
C C16 0.3143(2) 0.72645(16) 0.00098(14) 0.0416(4) Uani d . 1
C C17 0.57160(19) 0.62988(14) 0.04565(13) 0.0340(4) Uani d . 1
C C18 0.50094(19) 0.61017(14) 0.16094(13) 0.0366(4) Uani d . 1
H H18 0.3956 0.6370 0.1807 0.044 Uiso calc R 1
C C19 0.58282(19) 0.55206(15) 0.24623(13) 0.0377(4) Uani d . 1
C C20 0.74174(19) 0.51091(15) 0.21806(14) 0.0378(4) Uani d . 1
C C21 0.8120(2) 0.53047(17) 0.10525(15) 0.0476(5) Uani d . 1
H H21 0.9174 0.5040 0.0855 0.057 Uiso calc R 1
C C22 0.7286(2) 0.58899(17) 0.01980(15) 0.0458(5) Uani d . 1
H H22 0.7793 0.6009 -0.0560 0.055 Uiso calc R 1
C C23 0.3598(2) 0.56599(19) 0.39341(16) 0.0517(5) Uani d . 1
H H23A 0.3456 0.6518 0.3748 0.078 Uiso calc R 1
H H23B 0.3316 0.5452 0.4750 0.078 Uiso calc R 1
H H23C 0.2932 0.5262 0.3530 0.078 Uiso calc R 1
C C24 0.9679(2) 0.39793(19) 0.28011(18) 0.0584(5) Uani d . 1
H H24A 0.9636 0.3387 0.2286 0.088 Uiso calc R 1
H H24B 1.0046 0.3595 0.3494 0.088 Uiso calc R 1
H H24C 1.0396 0.4581 0.2435 0.088 Uiso calc R 1
N N2 0.18624(19) 0.75399(16) 0.03788(14) 0.0599(5) Uani d . 1
O O4 0.66561(14) 0.68852(12) -0.20565(11) 0.0493(3) Uani d . 1
H H4 0.678(2) 0.7112(17) -0.2832(19) 0.059 Uiso d . 1
O O5 0.52107(14) 0.52857(13) 0.35992(10) 0.0561(4) Uani d . 1
O O6 0.81370(14) 0.45353(12) 0.30797(10) 0.0516(4) Uani d . 1

loop_
_atom_site_aniso_label
_atom_site_aniso_U_11
_atom_site_aniso_U_22
_atom_site_aniso_U_33
_atom_site_aniso_U_12
_atom_site_aniso_U_13
_atom_site_aniso_U_23
C1 0.0338(9) 0.0654(12) 0.0469(11) 0.0104(8) -0.0044(8) -0.0008(9)
C2 0.0340(9) 0.0433(9) 0.0302(9) 0.0032(7) -0.0028(7) 0.0003(7)
C3 0.0313(8) 0.0427(9) 0.0279(8) 0.0034(7) -0.0019(7) -0.0009(7)
C4 0.0308(9) 0.0561(11) 0.0336(10) 0.0085(7) -0.0025(7) 0.0004(8)
C5 0.0309(8) 0.0402(9) 0.0289(8) 0.0021(7) -0.0022(7) -0.0014(6)
C6 0.0335(9) 0.0630(11) 0.0296(9) 0.0084(8) 0.0002(7) -0.0006(8)
C7 0.0425(10) 0.0656(12) 0.0261(9) 0.0059(8) -0.0057(7) 0.0041(8)
C8 0.0326(9) 0.0536(10) 0.0337(9) 0.0051(7) -0.0071(7) 0.0031(7)
C9 0.0290(8) 0.0507(10) 0.0307(9) 0.0042(7) 0.0006(7) -0.0005(7)
C10 0.0335(9) 0.0489(10) 0.0231(8) 0.0047(7) -0.0020(7) 0.0017(7)
C11 0.0497(11) 0.0770(14) 0.0410(11) 0.0142(10) -0.0170(9) 0.0082(9)
C12 0.0423(10) 0.0804(14) 0.0328(10) 0.0138(9) 0.0017(8) 0.0055(9)
N1 0.0502(10) 0.0902(13) 0.0336(9) 0.0182(9) -0.0030(7) 0.0076(8)
O1 0.0365(7) 0.0771(9) 0.0312(7) 0.0129(6) 0.0028(5) 0.0012(6)
O2 0.0359(7) 0.0865(10) 0.0362(7) 0.0166(6) -0.0078(5) 0.0080(6)
O3 0.0327(7) 0.0836(9) 0.0312(7) 0.0171(6) 0.0006(5) 0.0070(6)
C13 0.0428(10) 0.0577(11) 0.0293(9) 0.0046(8) -0.0080(7) 0.0054(7)
C14 0.0335(9) 0.0447(9) 0.0283(8) 0.0032(7) -0.0048(7) 0.0002(7)
C15 0.0306(8) 0.0442(9) 0.0266(8) 0.0046(7) -0.0030(6) 0.0006(7)
C16 0.0402(10) 0.0548(11) 0.0264(9) 0.0104(8) -0.0056(7) 0.0014(7)
C17 0.0331(8) 0.0408(9) 0.0261(8) 0.0025(7) -0.0033(6) -0.0004(6)
C18 0.0298(8) 0.0492(10) 0.0272(8) 0.0083(7) -0.0015(7) 0.0000(7)
C19 0.0350(9) 0.0516(10) 0.0241(8) 0.0035(7) -0.0026(7) -0.0005(7)
C20 0.0318(8) 0.0510(10) 0.0287(8) 0.0047(7) -0.0074(7) 0.0022(7)
C21 0.0297(9) 0.0719(12) 0.0356(10) 0.0119(8) -0.0009(7) 0.0018(8)
C22 0.0347(9) 0.0694(12) 0.0269(9) 0.0095(8) 0.0013(7) 0.0052(8)
C23 0.0391(10) 0.0775(13) 0.0313(9) 0.0137(9) 0.0012(8) 0.0041(8)
C24 0.0365(10) 0.0782(14) 0.0547(12) 0.0152(9) -0.0115(9) 0.0097(10)
N2 0.0429(9) 0.0914(13) 0.0384(9) 0.0233(8) -0.0026(7) -0.0009(8)
O4 0.0370(7) 0.0786(9) 0.0244(6) 0.0107(6) 0.0021(5) 0.0080(6)
O5 0.0376(7) 0.0963(10) 0.0253(6) 0.0189(6) 0.0001(5) 0.0099(6)
O6 0.0355(7) 0.0800(9) 0.0339(7) 0.0143(6) -0.0086(5) 0.0081(6)

loop_
_atom_type_symbol
_atom_type_description
_atom_type_scat_dispersion_real
_atom_type_scat_dispersion_imag
_atom_type_scat_source
C C 0.0033 0.0016 'International Tables Vol C Tables 4.2.6.8 and 6.1.1.4'
H H 0.0000 0.0000 'International Tables Vol C Tables 4.2.6.8 and 6.1.1.4'
N N 0.0061 0.0033 'International Tables Vol C Tables 4.2.6.8 and 6.1.1.4'
O O 0.0106 0.0060 'International Tables Vol C Tables 4.2.6.8 and 6.1.1.4'

loop_
_geom_angle_atom_site_label_1
_geom_angle_atom_site_label_2
_geom_angle_atom_site_label_3
_geom_angle
C2 C1 H1A 109.5
C2 C1 H1B 109.5
H1A C1 H1B 109.5
C2 C1 H1C 109.5
H1A C1 H1C 109.5
H1B C1 H1C 109.5
O1 C2 C3 120.05(15)
O1 C2 C1 116.31(15)
C3 C2 C1 123.64(15)
C2 C3 C4 114.95(14)
C2 C3 C5 128.93(15)
C4 C3 C5 116.11(14)
N1 C4 C3 178.38(19)
C6 C5 C10 117.49(14)
C6 C5 C3 123.81(14)
C10 C5 C3 118.69(14)
C5 C6 C7 120.86(16)
C5 C6 H6 119.6
C7 C6 H6 119.6
C8 C7 C6 121.50(16)
C8 C7 H7 119.3
C6 C7 H7 119.3
O2 C8 C7 125.90(15)
O2 C8 C9 115.71(14)
C7 C8 C9 118.37(15)
O3 C9 C10 124.74(15)
O3 C9 C8 115.17(14)
C10 C9 C8 120.07(15)
C9 C10 C5 121.70(15)
C9 C10 H10 119.2
C5 C10 H10 119.2
O2 C11 H11A 109.5
O2 C11 H11B 109.5
H11A C11 H11B 109.5
O2 C11 H11C 109.5
H11A C11 H11C 109.5
H11B C11 H11C 109.5
O3 C12 H12A 109.5
O3 C12 H12B 109.5
H12A C12 H12B 109.5
O3 C12 H12C 109.5
H12A C12 H12C 109.5
H12B C12 H12C 109.5
C2 O1 H1 109.7(13)
C8 O2 C11 117.32(14)
C9 O3 C12 117.45(13)
C14 C13 H13A 109.5
C14 C13 H13B 109.5
H13A C13 H13B 109.5
C14 C13 H13C 109.5
H13A C13 H13C 109.5
H13B C13 H13C 109.5
O4 C14 C15 119.68(14)
O4 C14 C13 115.77(14)
C15 C14 C13 124.55(15)
C14 C15 C16 115.05(14)
C14 C15 C17 128.79(15)
C16 C15 C17 116.15(14)
N2 C16 C15 178.22(18)
C22 C17 C18 117.27(14)
C22 C17 C15 123.91(14)
C18 C17 C15 118.81(14)
C19 C18 C17 121.97(14)
C19 C18 H18 119.0
C17 C18 H18 119.0
O5 C19 C18 125.13(14)
O5 C19 C20 115.04(14)
C18 C19 C20 119.82(15)
O6 C20 C21 125.57(15)
O6 C20 C19 115.94(14)
C21 C20 C19 118.49(14)
C20 C21 C22 121.35(16)
C20 C21 H21 119.3
C22 C21 H21 119.3
C17 C22 C21 121.10(16)
C17 C22 H22 119.5
C21 C22 H22 119.5
O5 C23 H23A 109.5
O5 C23 H23B 109.5
H23A C23 H23B 109.5
O5 C23 H23C 109.5
H23A C23 H23C 109.5
H23B C23 H23C 109.5
O6 C24 H24A 109.5
O6 C24 H24B 109.5
H24A C24 H24B 109.5
O6 C24 H24C 109.5
H24A C24 H24C 109.5
H24B C24 H24C 109.5
C14 O4 H4 110.4(13)
C19 O5 C23 117.69(13)
C20 O6 C24 117.18(14)

loop_
_geom_bond_atom_site_label_1
_geom_bond_atom_site_label_2
_geom_bond_distance
C1 C2 1.494(2)
C1 H1A 0.9600
C1 H1B 0.9600
C1 H1C 0.9600
C2 O1 1.3325(19)
C2 C3 1.361(2)
C3 C4 1.429(2)
C3 C5 1.483(2)
C4 N1 1.145(2)
C5 C6 1.389(2)
C5 C10 1.403(2)
C6 C7 1.390(2)
C6 H6 0.9300
C7 C8 1.376(2)
C7 H7 0.9300
C8 O2 1.3654(19)
C8 C9 1.405(2)
C9 O3 1.3678(19)
C9 C10 1.380(2)
C10 H10 0.9300
C11 O2 1.424(2)
C11 H11A 0.9600
C11 H11B 0.9600
C11 H11C 0.9600
C12 O3 1.421(2)
C12 H12A 0.9600
C12 H12B 0.9600
C12 H12C 0.9600
O1 H1 0.91(2)
C13 C14 1.494(2)
C13 H13A 0.9600
C13 H13B 0.9600
C13 H13C 0.9600
C14 O4 1.3352(19)
C14 C15 1.364(2)
C15 C16 1.431(2)
C15 C17 1.484(2)
C16 N2 1.147(2)
C17 C22 1.384(2)
C17 C18 1.399(2)
C18 C19 1.380(2)
C18 H18 0.9300
C19 O5 1.365(2)
C19 C20 1.403(2)
C20 O6 1.3722(19)
C20 C21 1.372(2)
C21 C22 1.390(2)
C21 H21 0.9300
C22 H22 0.9300
C23 O5 1.419(2)
C23 H23A 0.9600
C23 H23B 0.9600
C23 H23C 0.9600
C24 O6 1.422(2)
C24 H24A 0.9600
C24 H24B 0.9600
C24 H24C 0.9600
O4 H4 0.91(2)

loop_
_geom_hbond_atom_site_label_D
_geom_hbond_atom_site_label_H
_geom_hbond_atom_site_label_A
_geom_hbond_site_symmetry_A
_geom_hbond_distance_DH
_geom_hbond_distance_HA
_geom_hbond_distance_DA
_geom_hbond_angle_DHA
O1 H1 N2 2_566 0.91(2) 1.93(2) 2.835(2) 173.7(19)
O4 H4 N1 2_665 0.91(2) 1.89(2) 2.793(2) 174.3(19)

loop_
_geom_torsion_atom_site_label_1
_geom_torsion_atom_site_label_2
_geom_torsion_atom_site_label_3
_geom_torsion_atom_site_label_4
_geom_torsion
O1 C2 C3 C4 178.90(15)
C1 C2 C3 C4 -0.6(2)
O1 C2 C3 C5 -1.0(3)
C1 C2 C3 C5 179.46(17)
C2 C3 C5 C6 -2.2(3)
C4 C3 C5 C6 177.82(16)
C2 C3 C5 C10 179.03(17)
C4 C3 C5 C10 -0.9(2)
C10 C5 C6 C7 -0.4(3)
C3 C5 C6 C7 -179.17(17)
C5 C6 C7 C8 0.4(3)
C6 C7 C8 O2 178.91(17)
C6 C7 C8 C9 0.3(3)
O2 C8 C9 O3 -1.0(2)
C7 C8 C9 O3 177.74(16)
O2 C8 C9 C10 -179.79(16)
C7 C8 C9 C10 -1.1(3)
O3 C9 C10 C5 -177.60(15)
C8 C9 C10 C5 1.1(3)
C6 C5 C10 C9 -0.3(3)
C3 C5 C10 C9 178.48(15)
C7 C8 O2 C11 3.5(3)
C9 C8 O2 C11 -177.88(16)
C10 C9 O3 C12 4.8(3)
C8 C9 O3 C12 -173.95(17)
O4 C14 C15 C16 179.39(15)
C13 C14 C15 C16 -0.8(3)
O4 C14 C15 C17 -1.8(3)
C13 C14 C15 C17 178.01(16)
C14 C15 C17 C22 0.8(3)
C16 C15 C17 C22 179.58(17)
C14 C15 C17 C18 -178.36(17)
C16 C15 C17 C18 0.5(2)
C22 C17 C18 C19 -0.2(3)
C15 C17 C18 C19 178.93(15)
C17 C18 C19 O5 -179.21(16)
C17 C18 C19 C20 0.0(3)
O5 C19 C20 O6 -0.3(2)
C18 C19 C20 O6 -179.62(15)
O5 C19 C20 C21 179.60(16)
C18 C19 C20 C21 0.3(3)
O6 C20 C21 C22 179.56(17)
C19 C20 C21 C22 -0.4(3)
C18 C17 C22 C21 0.2(3)
C15 C17 C22 C21 -178.94(17)
C20 C21 C22 C17 0.1(3)
C18 C19 O5 C23 0.4(3)
C20 C19 O5 C23 -178.84(16)
C21 C20 O6 C24 -7.4(3)
C19 C20 O6 C24 172.52(16)

loop_
_cod_related_entry_id
_cod_related_entry_database
_cod_related_entry_code
1 ChemSpider 24738007
